data_7060375
loop_
_publ_author_name
'Abul-Futouh, Hassan'
'Almazahreh, Laith R.'
'Abaalkhail, Sara J.'
'G\"orls, Helmar'
'Stripp, Sven T.'
'Weigand, Wolfgang'

_publ_section_title
;
 Ligand effects on structural, protophilic and reductive features of
 stannylated dinuclear iron dithiolato complexes
;
_journal_issue 1
_journal_name_full 'New Journal of Chemistry'
_journal_page_first 36
_journal_page_last 44
_journal_paper_doi 10.1039/D0NJ04790B
_journal_volume 45
_journal_year 2021
_chemical_formula_moiety 'C12 H19 Fe2 O8 P S2 Sn'
_chemical_formula_sum 'C12 H19 Fe2 O8 P S2 Sn'
_chemical_formula_weight 616.75
_space_group_crystal_system triclinic
_space_group_IT_number 2
_space_group_name_Hall '-P 1'
_space_group_name_H-M_alt 'P -1'
_atom_sites_solution_hydrogens mixed
_audit_creation_method SHELXL-2018/3
_audit_update_record
;
2020-09-02 deposited with the CCDC.	2020-11-06 downloaded from the CCDC.
;
_cell_angle_alpha 102.077(1)
_cell_angle_beta 103.608(1)
_cell_angle_gamma 109.654(1)
_cell_formula_units_Z 2
_cell_length_a 9.6675(3)
_cell_length_b 10.2531(3)
_cell_length_c 12.5768(3)
_cell_measurement_reflns_used 6883
_cell_measurement_temperature 133(2)
_cell_measurement_theta_max 27.101
_cell_measurement_theta_min 2.438
_cell_volume 1082.95(5)
_computing_cell_refinement DENZO
_computing_data_collection COLLECT
_computing_data_reduction DENZO
_computing_molecular_graphics SHELXTL/PC
_computing_publication_material 'SHELXL-2018/3 (Sheldrick, 2018)'
_computing_structure_refinement 'SHELXL-2018/3 (Sheldrick, 2018)'
_computing_structure_solution 'SHELXS-97 (Sheldrick, 2008)'
_diffrn_ambient_temperature 133(2)
_diffrn_measured_fraction_theta_full 0.992
_diffrn_measured_fraction_theta_max 0.990
_diffrn_measurement_device_type KappaCCD
_diffrn_measurement_method 'phi + omega - scans'
_diffrn_radiation_type MoK\a
_diffrn_radiation_wavelength 0.71073
_diffrn_reflns_av_R_equivalents 0.0149
_diffrn_reflns_av_unetI/netI 0.0243
_diffrn_reflns_Laue_measured_fraction_full 0.992
_diffrn_reflns_Laue_measured_fraction_max 0.990
_diffrn_reflns_limit_h_max 12
_diffrn_reflns_limit_h_min -12
_diffrn_reflns_limit_k_max 8
_diffrn_reflns_limit_k_min -13
_diffrn_reflns_limit_l_max 16
_diffrn_reflns_limit_l_min -16
_diffrn_reflns_number 6883
_diffrn_reflns_point_group_measured_fraction_full 0.992
_diffrn_reflns_point_group_measured_fraction_max 0.990
_diffrn_reflns_theta_full 25.242
_diffrn_reflns_theta_max 27.101
_diffrn_reflns_theta_min 2.438
_exptl_absorpt_coefficient_mu 2.765
_exptl_absorpt_correction_T_max 0.7456
_exptl_absorpt_correction_T_min 0.6397
_exptl_absorpt_correction_type multi-scan
_exptl_absorpt_process_details
; 
 SADABS 2016/2: Krause, L., Herbst-Irmer, R., Sheldrick G.M. & Stalke D., 
 J. Appl. Cryst. 48 (2015) 3-10 
;
_exptl_crystal_colour red-brown
_exptl_crystal_density_diffrn 1.891
_exptl_crystal_density_method 'not measured'
_exptl_crystal_description prism
_exptl_crystal_F_000 608
_exptl_crystal_size_max 0.046
_exptl_crystal_size_mid 0.042
_exptl_crystal_size_min 0.038
_refine_diff_density_max 0.457
_refine_diff_density_min -0.389
_refine_diff_density_rms 0.070
_refine_ls_extinction_method none
_refine_ls_goodness_of_fit_ref 1.099
_refine_ls_hydrogen_treatment mixed
_refine_ls_matrix_type full
_refine_ls_number_parameters 256
_refine_ls_number_reflns 4731
_refine_ls_number_restraints 0
_refine_ls_restrained_S_all 1.099
_refine_ls_R_factor_all 0.0211
_refine_ls_R_factor_gt 0.0200
_refine_ls_shift/su_max 0.005
_refine_ls_shift/su_mean 0.002
_refine_ls_structure_factor_coef Fsqd
_refine_ls_weighting_details 'w=1/[\s^2^(Fo^2^)+1.4184P] where P=(Fo^2^+2Fc^2^)/3'
_refine_ls_weighting_scheme calc
_refine_ls_wR_factor_gt 0.0467
_refine_ls_wR_factor_ref 0.0474
_reflns_Friedel_coverage 0.000
_reflns_number_gt 4560
_reflns_number_total 4731
_reflns_threshold_expression 'I > 2\s(I)'
_cod_data_source_file d0nj04790b2.cif
_cod_data_source_block FO5606
_cod_database_code 7060375
_shelx_shelxl_version_number 2018/3
_shelx_space_group_comment
; 
The symmetry employed for this shelxl refinement is uniquely defined 
by the following loop, which should always be used as a source of 
symmetry information in preference to the above space-group names. 
They are only intended as comments. 
;
_shelx_estimated_absorpt_t_min 0.883
_shelx_estimated_absorpt_t_max 0.902

loop_
_space_group_symop_operation_xyz
'x, y, z'
'-x, -y, -z'

loop_
_atom_site_label
_atom_site_type_symbol
_atom_site_fract_x
_atom_site_fract_y
_atom_site_fract_z
_atom_site_U_iso_or_equiv
_atom_site_adp_type
_atom_site_occupancy
_atom_site_site_symmetry_order
_atom_site_calc_flag
_atom_site_refinement_flags_posn
_atom_site_refinement_flags_adp
_atom_site_refinement_flags_occupancy
_atom_site_disorder_assembly
_atom_site_disorder_group
Fe1 Fe 0.77886(3) 0.57408(3) 0.37850(2) 0.01624(7) Uani 1 1 d . . . . .
Fe2 Fe 0.70883(3) 0.76075(3) 0.30105(2) 0.01462(7) Uani 1 1 d . . . . .
Sn1 Sn 0.31398(2) 0.34303(2) 0.19952(2) 0.01725(4) Uani 1 1 d . . . . .
S1 S 0.59400(6) 0.65087(5) 0.41298(4) 0.01463(10) Uani 1 1 d . . . . .
S2 S 0.67156(6) 0.54081(5) 0.18815(4) 0.01656(10) Uani 1 1 d . . . . .
P1 P 0.53068(6) 0.80939(6) 0.19950(4) 0.01703(11) Uani 1 1 d . . . . .
O1 O 1.0595(2) 0.5990(3) 0.31863(19) 0.0499(6) Uani 1 1 d . . . . .
O2 O 0.9637(2) 0.7467(2) 0.62006(14) 0.0358(4) Uani 1 1 d . . . . .
O3 O 0.6944(2) 0.28200(19) 0.40632(17) 0.0394(4) Uani 1 1 d . . . . .
O4 O 0.8404(2) 1.02779(18) 0.49777(14) 0.0321(4) Uani 1 1 d . . . . .
O5 O 0.9547(2) 0.8746(2) 0.20522(18) 0.0479(5) Uani 1 1 d . . . . .
O6 O 0.4709(2) 0.92161(18) 0.26221(14) 0.0269(4) Uani 1 1 d . . . . .
O7 O 0.5636(2) 0.88297(16) 0.10239(13) 0.0247(3) Uani 1 1 d . . . . .
O8 O 0.37749(18) 0.66773(16) 0.12423(13) 0.0228(3) Uani 1 1 d . . . . .
C1 C 0.3911(2) 0.5238(2) 0.35163(18) 0.0190(4) Uani 1 1 d . . . . .
C2 C 0.4769(3) 0.4013(2) 0.11088(18) 0.0208(4) Uani 1 1 d . . . . .
C3 C 0.3048(3) 0.1501(3) 0.2421(3) 0.0359(6) Uani 1 1 d . . . . .
H3A H 0.401403 0.137849 0.243532 0.054 Uiso 1 1 calc R U . . .
H3B H 0.216115 0.065388 0.184252 0.054 Uiso 1 1 calc R U . . .
H3C H 0.292698 0.158556 0.318153 0.054 Uiso 1 1 calc R U . . .
C4 C 0.0861(3) 0.3050(3) 0.0947(2) 0.0365(6) Uani 1 1 d . . . . .
H4A H 0.086254 0.396014 0.081783 0.055 Uiso 1 1 calc R U . . .
H4B H 0.011248 0.270432 0.133861 0.055 Uiso 1 1 calc R U . . .
H4C H 0.056567 0.231063 0.020461 0.055 Uiso 1 1 calc R U . . .
C5 C 0.9510(3) 0.5894(3) 0.3432(2) 0.0297(5) Uani 1 1 d . . . . .
C6 C 0.8923(3) 0.6795(2) 0.52566(19) 0.0224(4) Uani 1 1 d . . . . .
C7 C 0.7234(3) 0.3939(3) 0.39355(19) 0.0239(5) Uani 1 1 d . . . . .
C8 C 0.7905(3) 0.9239(2) 0.42045(19) 0.0214(4) Uani 1 1 d . . . . .
C9 C 0.8584(3) 0.8316(3) 0.2431(2) 0.0274(5) Uani 1 1 d . . . . .
C10 C 0.4063(4) 0.8977(3) 0.3517(2) 0.0395(7) Uani 1 1 d . . . . .
H10A H 0.400597 0.987424 0.392185 0.059 Uiso 1 1 calc R U . . .
H10B H 0.472717 0.870076 0.406357 0.059 Uiso 1 1 calc R U . . .
H10C H 0.301540 0.819160 0.317719 0.059 Uiso 1 1 calc R U . . .
C11 C 0.6739(4) 1.0316(3) 0.1348(2) 0.0398(7) Uani 1 1 d . . . . .
H11A H 0.709871 1.047743 0.070159 0.060 Uiso 1 1 calc R U . . .
H11B H 0.762895 1.050718 0.201469 0.060 Uiso 1 1 calc R U . . .
H11C H 0.623966 1.097646 0.154884 0.060 Uiso 1 1 calc R U . . .
C12 C 0.2416(3) 0.6780(3) 0.0533(2) 0.0318(5) Uani 1 1 d . . . . .
H12A H 0.147694 0.593813 0.043437 0.048 Uiso 1 1 calc R U . . .
H12B H 0.251539 0.679152 -0.022355 0.048 Uiso 1 1 calc R U . . .
H12C H 0.234011 0.768064 0.090847 0.048 Uiso 1 1 calc R U . . .
H1B H 0.376(3) 0.491(3) 0.413(2) 0.032(7) Uiso 1 1 d . . . . .
H1A H 0.330(3) 0.578(3) 0.336(2) 0.026(7) Uiso 1 1 d . . . . .
H2B H 0.435(3) 0.432(3) 0.052(2) 0.032(7) Uiso 1 1 d . . . . .
H2A H 0.492(3) 0.315(3) 0.078(2) 0.026(7) Uiso 1 1 d . . . . .

loop_
_atom_site_aniso_label
_atom_site_aniso_U_11
_atom_site_aniso_U_22
_atom_site_aniso_U_33
_atom_site_aniso_U_23
_atom_site_aniso_U_13
_atom_site_aniso_U_12
Fe1 0.01306(14) 0.02178(15) 0.01565(14) 0.00664(11) 0.00470(11) 0.00874(12)
Fe2 0.01285(14) 0.01573(14) 0.01393(13) 0.00500(11) 0.00514(11) 0.00353(11)
Sn1 0.01306(7) 0.01708(7) 0.02034(8) 0.00715(5) 0.00439(6) 0.00466(6)
S1 0.0141(2) 0.0189(2) 0.0126(2) 0.00593(18) 0.00544(18) 0.00729(19)
S2 0.0160(2) 0.0197(2) 0.0145(2) 0.00486(18) 0.00730(19) 0.0066(2)
P1 0.0200(3) 0.0154(2) 0.0157(2) 0.00611(19) 0.0051(2) 0.0070(2)
O1 0.0267(10) 0.0830(16) 0.0510(12) 0.0203(11) 0.0211(9) 0.0300(11)
O2 0.0260(9) 0.0462(11) 0.0221(9) 0.0039(8) -0.0002(7) 0.0089(8)
O3 0.0457(12) 0.0259(9) 0.0450(11) 0.0139(8) 0.0070(9) 0.0164(9)
O4 0.0294(9) 0.0244(8) 0.0278(9) -0.0041(7) 0.0064(7) 0.0030(7)
O5 0.0385(11) 0.0458(12) 0.0494(12) 0.0105(10) 0.0298(10) -0.0023(9)
O6 0.0392(10) 0.0262(8) 0.0247(8) 0.0104(7) 0.0137(7) 0.0207(8)
O7 0.0328(9) 0.0201(7) 0.0185(7) 0.0093(6) 0.0067(7) 0.0068(7)
O8 0.0162(7) 0.0200(7) 0.0273(8) 0.0082(6) -0.0009(6) 0.0065(6)
C1 0.0147(10) 0.0241(10) 0.0194(10) 0.0079(8) 0.0089(8) 0.0064(9)
C2 0.0206(11) 0.0197(10) 0.0184(10) 0.0054(8) 0.0069(9) 0.0039(9)
C3 0.0364(14) 0.0236(12) 0.0569(17) 0.0212(12) 0.0218(13) 0.0138(11)
C4 0.0186(12) 0.0435(15) 0.0359(14) 0.0085(12) -0.0025(10) 0.0090(11)
C5 0.0214(12) 0.0426(14) 0.0269(12) 0.0094(10) 0.0063(10) 0.0172(11)
C6 0.0157(10) 0.0277(11) 0.0245(11) 0.0100(9) 0.0067(9) 0.0087(9)
C7 0.0220(11) 0.0291(12) 0.0212(10) 0.0060(9) 0.0036(9) 0.0147(10)
C8 0.0164(10) 0.0222(10) 0.0236(11) 0.0085(9) 0.0075(9) 0.0043(9)
C9 0.0244(12) 0.0244(11) 0.0252(11) 0.0044(9) 0.0095(10) 0.0013(10)
C10 0.0588(18) 0.0542(17) 0.0319(13) 0.0203(12) 0.0273(13) 0.0419(16)
C11 0.0476(17) 0.0261(12) 0.0374(14) 0.0194(11) 0.0112(13) 0.0015(12)
C12 0.0217(12) 0.0331(13) 0.0359(13) 0.0123(11) -0.0030(10) 0.0132(10)

loop_
_atom_type_symbol
_atom_type_description
_atom_type_scat_dispersion_real
_atom_type_scat_dispersion_imag
_atom_type_scat_source
C C 0.0033 0.0016 'International Tables Vol C Tables 4.2.6.8 and 6.1.1.4'
H H 0.0000 0.0000 'International Tables Vol C Tables 4.2.6.8 and 6.1.1.4'
O O 0.0106 0.0060 'International Tables Vol C Tables 4.2.6.8 and 6.1.1.4'
P P 0.1023 0.0942 'International Tables Vol C Tables 4.2.6.8 and 6.1.1.4'
S S 0.1246 0.1234 'International Tables Vol C Tables 4.2.6.8 and 6.1.1.4'
Fe Fe 0.3463 0.8444 'International Tables Vol C Tables 4.2.6.8 and 6.1.1.4'
Sn Sn -0.6537 1.4246 'International Tables Vol C Tables 4.2.6.8 and 6.1.1.4'

loop_
_geom_angle_atom_site_label_1
_geom_angle_atom_site_label_2
_geom_angle_atom_site_label_3
_geom_angle
_geom_angle_site_symmetry_1
_geom_angle_site_symmetry_3
_geom_angle_publ_flag
C5 Fe1 C6 91.09(11) . . ?
C5 Fe1 C7 99.13(11) . . ?
C6 Fe1 C7 98.92(10) . . ?
C5 Fe1 S1 155.15(9) . . ?
C6 Fe1 S1 85.52(7) . . ?
C7 Fe1 S1 105.71(7) . . ?
C5 Fe1 S2 84.29(8) . . ?
C6 Fe1 S2 154.96(7) . . ?
C7 Fe1 S2 106.11(7) . . ?
S1 Fe1 S2 88.44(2) . . ?
C5 Fe1 Fe2 101.58(8) . . ?
C6 Fe1 Fe2 101.57(7) . . ?
C7 Fe1 Fe2 150.40(7) . . ?
S1 Fe1 Fe2 55.387(15) . . ?
S2 Fe1 Fe2 55.755(15) . . ?
C9 Fe2 C8 91.66(10) . . ?
C9 Fe2 P1 99.16(8) . . ?
C8 Fe2 P1 97.01(7) . . ?
C9 Fe2 S1 157.41(8) . . ?
C8 Fe2 S1 86.15(7) . . ?
P1 Fe2 S1 103.43(2) . . ?
C9 Fe2 S2 84.96(8) . . ?
C8 Fe2 S2 160.25(7) . . ?
P1 Fe2 S2 102.74(2) . . ?
S1 Fe2 S2 89.54(2) . . ?
C9 Fe2 Fe1 102.98(8) . . ?
C8 Fe2 Fe1 105.91(7) . . ?
P1 Fe2 Fe1 147.38(2) . . ?
S1 Fe2 Fe1 56.457(15) . . ?
S2 Fe2 Fe1 56.348(16) . . ?
C2 Sn1 C3 110.62(10) . . ?
C2 Sn1 C1 106.62(8) . . ?
C3 Sn1 C1 110.88(10) . . ?
C2 Sn1 C4 110.49(10) . . ?
C3 Sn1 C4 108.74(11) . . ?
C1 Sn1 C4 109.49(10) . . ?
C1 S1 Fe2 119.09(7) . . ?
C1 S1 Fe1 119.05(7) . . ?
Fe2 S1 Fe1 68.155(17) . . ?
C2 S2 Fe2 120.69(8) . . ?
C2 S2 Fe1 118.54(7) . . ?
Fe2 S2 Fe1 67.897(17) . . ?
O8 P1 O6 104.99(9) . . ?
O8 P1 O7 100.33(8) . . ?
O6 P1 O7 96.97(9) . . ?
O8 P1 Fe2 112.76(6) . . ?
O6 P1 Fe2 119.43(6) . . ?
O7 P1 Fe2 119.48(7) . . ?
C10 O6 P1 121.44(15) . . ?
C11 O7 P1 120.17(15) . . ?
C12 O8 P1 121.17(14) . . ?
S1 C1 Sn1 120.46(10) . . ?
S1 C1 H1B 101.2(18) . . ?
Sn1 C1 H1B 110.2(17) . . ?
S1 C1 H1A 108.2(16) . . ?
Sn1 C1 H1A 107.1(16) . . ?
H1B C1 H1A 109(2) . . ?
S2 C2 Sn1 120.23(11) . . ?
S2 C2 H2B 105.8(18) . . ?
Sn1 C2 H2B 108.5(17) . . ?
S2 C2 H2A 104.6(16) . . ?
Sn1 C2 H2A 108.0(16) . . ?
H2B C2 H2A 109(2) . . ?
Sn1 C3 H3A 109.5 . . ?
Sn1 C3 H3B 109.5 . . ?
H3A C3 H3B 109.5 . . ?
Sn1 C3 H3C 109.5 . . ?
H3A C3 H3C 109.5 . . ?
H3B C3 H3C 109.5 . . ?
Sn1 C4 H4A 109.5 . . ?
Sn1 C4 H4B 109.5 . . ?
H4A C4 H4B 109.5 . . ?
Sn1 C4 H4C 109.5 . . ?
H4A C4 H4C 109.5 . . ?
H4B C4 H4C 109.5 . . ?
O1 C5 Fe1 178.7(2) . . ?
O2 C6 Fe1 179.4(2) . . ?
O3 C7 Fe1 177.2(2) . . ?
O4 C8 Fe2 178.7(2) . . ?
O5 C9 Fe2 178.7(2) . . ?
O6 C10 H10A 109.5 . . ?
O6 C10 H10B 109.5 . . ?
H10A C10 H10B 109.5 . . ?
O6 C10 H10C 109.5 . . ?
H10A C10 H10C 109.5 . . ?
H10B C10 H10C 109.5 . . ?
O7 C11 H11A 109.5 . . ?
O7 C11 H11B 109.5 . . ?
H11A C11 H11B 109.5 . . ?
O7 C11 H11C 109.5 . . ?
H11A C11 H11C 109.5 . . ?
H11B C11 H11C 109.5 . . ?
O8 C12 H12A 109.5 . . ?
O8 C12 H12B 109.5 . . ?
H12A C12 H12B 109.5 . . ?
O8 C12 H12C 109.5 . . ?
H12A C12 H12C 109.5 . . ?
H12B C12 H12C 109.5 . . ?

loop_
_geom_bond_atom_site_label_1
_geom_bond_atom_site_label_2
_geom_bond_distance
_geom_bond_site_symmetry_2
_geom_bond_publ_flag
Fe1 C5 1.787(2) . ?
Fe1 C6 1.791(2) . ?
Fe1 C7 1.806(2) . ?
Fe1 S1 2.2738(5) . ?
Fe1 S2 2.2750(6) . ?
Fe1 Fe2 2.5322(4) . ?
Fe2 C9 1.778(2) . ?
Fe2 C8 1.783(2) . ?
Fe2 P1 2.1576(6) . ?
Fe2 S1 2.2452(5) . ?
Fe2 S2 2.2592(6) . ?
Sn1 C2 2.133(2) . ?
Sn1 C3 2.134(2) . ?
Sn1 C1 2.137(2) . ?
Sn1 C4 2.141(2) . ?
S1 C1 1.814(2) . ?
S2 C2 1.811(2) . ?
P1 O8 1.5866(16) . ?
P1 O6 1.6009(16) . ?
P1 O7 1.6028(15) . ?
O1 C5 1.141(3) . ?
O2 C6 1.146(3) . ?
O3 C7 1.142(3) . ?
O4 C8 1.146(3) . ?
O5 C9 1.144(3) . ?
O6 C10 1.435(3) . ?
O7 C11 1.438(3) . ?
O8 C12 1.454(3) . ?
C1 H1B 0.93(3) . ?
C1 H1A 0.95(3) . ?
C2 H2B 0.92(3) . ?
C2 H2A 0.96(3) . ?
C3 H3A 0.9800 . ?
C3 H3B 0.9800 . ?
C3 H3C 0.9800 . ?
C4 H4A 0.9800 . ?
C4 H4B 0.9800 . ?
C4 H4C 0.9800 . ?
C10 H10A 0.9800 . ?
C10 H10B 0.9800 . ?
C10 H10C 0.9800 . ?
C11 H11A 0.9800 . ?
C11 H11B 0.9800 . ?
C11 H11C 0.9800 . ?
C12 H12A 0.9800 . ?
C12 H12B 0.9800 . ?
C12 H12C 0.9800 . ?
